data_4060861
loop_
_publ_author_name
'Ingleson, Michael J.'
'Pink, Maren'
'Huffman, John C.'
'Fan, Hongjun'
'Caulton, Kenneth G.'

_publ_section_title
;
 [(tBu2PCH2SiMe2)2N]RuMe2: Synthesis and Reactivity of an
 Unsaturated Ruthenium Dialkyl Radical Species
;
_journal_coden_ASTM ORGND7
_journal_issue 5
_journal_name_full Organometallics
_journal_page_first 1112
_journal_page_last 1119
_journal_paper_doi 10.1021/om0508536
_journal_volume 25
_journal_year 2006
_chemical_formula_sum 'C23 H55 Cl N2 O P2 Ru Si2'
_chemical_formula_weight 630.33
_space_group_IT_number 14
_symmetry_cell_setting monoclinic
_symmetry_space_group_name_Hall '-P 2ybc'
_symmetry_space_group_name_H-M 'P 1 21/c 1'
_cell_angle_alpha 90.00
_cell_angle_beta 114.7750(10)
_cell_angle_gamma 90.00
_cell_formula_units_Z 4
_cell_length_a 16.0426(7)
_cell_length_b 12.9141(6)
_cell_length_c 16.5029(8)
_cell_measurement_temperature 120(2)
_cell_volume 3104.3(2)
_diffrn_ambient_temperature 120(2)
_exptl_crystal_density_diffrn 1.349
_cod_duplicate_entry 4074749
_cod_original_sg_symbol_H-M 'P 21/c'
_cod_database_code 4060861

loop_
_symmetry_equiv_pos_as_xyz
'x, y, z'
'-x, y+1/2, -z+1/2'
'-x, -y, -z'
'x, -y-1/2, z-1/2'

loop_
_atom_site_label
_atom_site_type_symbol
_atom_site_fract_x
_atom_site_fract_y
_atom_site_fract_z
_atom_site_U_iso_or_equiv
_atom_site_adp_type
_atom_site_occupancy
_atom_site_symmetry_multiplicity
_atom_site_calc_flag
_atom_site_refinement_flags
_atom_site_disorder_assembly
_atom_site_disorder_group
Ru1 Ru 0.271561(14) 0.082079(15) 0.777319(13) 0.01423(7) Uani 1 1 d D . .
Cl1 Cl 0.34959(6) 0.11522(6) 0.68143(5) 0.03316(18) Uani 1 1 d . A .
Si1 Si 0.09743(5) -0.00675(5) 0.81042(5) 0.01700(16) Uani 1 1 d . . .
Si2 Si 0.24924(5) 0.09728(6) 0.96668(5) 0.01848(17) Uani 1 1 d . . .
P1 P 0.20487(5) -0.08447(5) 0.70383(4) 0.01380(14) Uani 1 1 d . A .
P2 P 0.32806(5) 0.24265(5) 0.86662(4) 0.01597(15) Uani 1 1 d . A .
N1 N 0.20171(15) 0.05334(17) 0.85874(15) 0.0169(5) Uani 1 1 d . A .
N2 N 0.3763(7) 0.0154(8) 0.8601(8) 0.0269(7) Uani 0.50 1 d PDU A 1
O2 O 0.4401(3) -0.0255(3) 0.9075(3) 0.0269(7) Uani 0.50 1 d PDU A 1
C23 C 0.1516(6) 0.1492(9) 0.6828(7) 0.0218(7) Uani 0.50 1 d PD A 1
H23A H 0.1016 0.0985 0.6643 0.033 Uiso 0.50 1 calc PR A 1
H23B H 0.1618 0.1709 0.6308 0.033 Uiso 0.50 1 calc PR A 1
H23C H 0.1353 0.2096 0.7091 0.033 Uiso 0.50 1 calc PR A 1
N2D N 0.1690(5) 0.1499(8) 0.6937(6) 0.0218(7) Uani 0.50 1 d PDU A 2
O2D O 0.1095(3) 0.1945(3) 0.6433(3) 0.0218(7) Uani 0.50 1 d PDU A 2
C23D C 0.3867(8) 0.0131(9) 0.8710(9) 0.0269(7) Uani 0.50 1 d PD A 2
H23D H 0.3732 -0.0593 0.8787 0.040 Uiso 0.50 1 calc PR A 2
H23E H 0.4057 0.0497 0.9280 0.040 Uiso 0.50 1 calc PR A 2
H23F H 0.4363 0.0159 0.8511 0.040 Uiso 0.50 1 calc PR A 2
C1 C -0.0036(2) 0.0843(2) 0.7630(2) 0.0258(6) Uani 1 1 d . A .
H1A H -0.0029 0.1310 0.8101 0.039 Uiso 1 1 calc R . .
H1B H -0.0607 0.0442 0.7397 0.039 Uiso 1 1 calc R . .
H1C H 0.0005 0.1249 0.7146 0.039 Uiso 1 1 calc R . .
C2 C 0.0719(2) -0.0922(2) 0.8894(2) 0.0262(6) Uani 1 1 d . A .
H2A H 0.0550 -0.0492 0.9291 0.039 Uiso 1 1 calc R . .
H2B H 0.1265 -0.1332 0.9250 0.039 Uiso 1 1 calc R . .
H2C H 0.0210 -0.1388 0.8553 0.039 Uiso 1 1 calc R . .
C3 C 0.09520(18) -0.0877(2) 0.71337(18) 0.0173(5) Uani 1 1 d . A .
H3A H 0.0803 -0.1603 0.7215 0.021 Uiso 1 1 calc R . .
H3B H 0.0461 -0.0616 0.6573 0.021 Uiso 1 1 calc R . .
C4 C 0.26685(19) -0.2060(2) 0.76311(18) 0.0192(6) Uani 1 1 d . . .
C5 C 0.2642(2) -0.2066(2) 0.85566(19) 0.0308(7) Uani 1 1 d . A .
H5A H 0.3145 -0.2496 0.8968 0.046 Uiso 1 1 calc R . .
H5B H 0.2054 -0.2350 0.8501 0.046 Uiso 1 1 calc R . .
H5C H 0.2711 -0.1357 0.8787 0.046 Uiso 1 1 calc R . .
C6 C 0.2220(2) -0.3070(2) 0.7172(2) 0.0305(7) Uani 1 1 d . A .
H6A H 0.2503 -0.3654 0.7572 0.046 Uiso 1 1 calc R . .
H6B H 0.2306 -0.3154 0.6622 0.046 Uiso 1 1 calc R . .
H6C H 0.1562 -0.3050 0.7027 0.046 Uiso 1 1 calc R . .
C7 C 0.3672(2) -0.2062(2) 0.7729(2) 0.0280(7) Uani 1 1 d . A .
H7A H 0.4066 -0.2410 0.8287 0.042 Uiso 1 1 calc R . .
H7B H 0.3881 -0.1348 0.7740 0.042 Uiso 1 1 calc R . .
H7C H 0.3703 -0.2431 0.7224 0.042 Uiso 1 1 calc R . .
C8 C 0.1725(2) -0.1017(2) 0.57975(18) 0.0198(6) Uani 1 1 d . . .
C9 C 0.0941(2) -0.1804(2) 0.5364(2) 0.0301(7) Uani 1 1 d . A .
H9A H 0.0753 -0.1814 0.4717 0.045 Uiso 1 1 calc R . .
H9B H 0.0417 -0.1604 0.5489 0.045 Uiso 1 1 calc R . .
H9C H 0.1153 -0.2495 0.5609 0.045 Uiso 1 1 calc R . .
C10 C 0.1383(2) 0.0016(2) 0.53158(19) 0.0268(6) Uani 1 1 d . A .
H10A H 0.1194 -0.0079 0.4674 0.040 Uiso 1 1 calc R . .
H10B H 0.1878 0.0529 0.5544 0.040 Uiso 1 1 calc R . .
H10C H 0.0859 0.0259 0.5422 0.040 Uiso 1 1 calc R . .
C11 C 0.2562(2) -0.1344(2) 0.56404(19) 0.0264(6) Uani 1 1 d . A .
H11A H 0.2407 -0.1331 0.4999 0.040 Uiso 1 1 calc R . .
H11B H 0.2747 -0.2046 0.5871 0.040 Uiso 1 1 calc R . .
H11C H 0.3070 -0.0863 0.5951 0.040 Uiso 1 1 calc R . .
C12 C 0.3158(2) -0.0025(2) 1.0516(2) 0.0285(7) Uani 1 1 d . A .
H12A H 0.2750 -0.0597 1.0499 0.043 Uiso 1 1 calc R . .
H12B H 0.3412 0.0289 1.1112 0.043 Uiso 1 1 calc R . .
H12C H 0.3659 -0.0287 1.0382 0.043 Uiso 1 1 calc R . .
C13 C 0.1618(2) 0.1474(2) 1.0050(2) 0.0279(7) Uani 1 1 d . A .
H13A H 0.1407 0.0905 1.0311 0.042 Uiso 1 1 calc R . .
H13B H 0.1095 0.1762 0.9539 0.042 Uiso 1 1 calc R . .
H13C H 0.1896 0.2015 1.0499 0.042 Uiso 1 1 calc R . .
C14 C 0.33504(19) 0.2028(2) 0.97521(17) 0.0201(6) Uani 1 1 d . A .
H14A H 0.3238 0.2637 1.0057 0.024 Uiso 1 1 calc R . .
H14B H 0.3979 0.1774 1.0122 0.024 Uiso 1 1 calc R . .
C15 C 0.24640(18) 0.35657(19) 0.83467(17) 0.0164(5) Uani 1 1 d . . .
C16 C 0.2206(2) 0.3891(2) 0.73702(18) 0.0240(6) Uani 1 1 d . A .
H16A H 0.1601 0.4222 0.7126 0.036 Uiso 1 1 calc R . .
H16B H 0.2190 0.3278 0.7014 0.036 Uiso 1 1 calc R . .
H16C H 0.2664 0.4380 0.7351 0.036 Uiso 1 1 calc R . .
C17 C 0.16008(19) 0.3214(2) 0.84600(19) 0.0225(6) Uani 1 1 d . A .
H17A H 0.1085 0.3669 0.8113 0.034 Uiso 1 1 calc R . .
H17B H 0.1718 0.3250 0.9092 0.034 Uiso 1 1 calc R . .
H17C H 0.1450 0.2501 0.8247 0.034 Uiso 1 1 calc R . .
C18 C 0.2827(2) 0.4521(2) 0.89423(19) 0.0241(6) Uani 1 1 d . A .
H18A H 0.2329 0.5023 0.8808 0.036 Uiso 1 1 calc R . .
H18B H 0.3324 0.4836 0.8829 0.036 Uiso 1 1 calc R . .
H18C H 0.3060 0.4314 0.9570 0.036 Uiso 1 1 calc R . .
C19 C 0.44686(19) 0.2942(2) 0.8881(2) 0.0236(6) Uani 1 1 d . . .
C20 C 0.5118(2) 0.2021(2) 0.8979(2) 0.0308(7) Uani 1 1 d . A .
H20A H 0.5733 0.2282 0.9102 0.046 Uiso 1 1 calc R . .
H20B H 0.4884 0.1619 0.8424 0.046 Uiso 1 1 calc R . .
H20C H 0.5148 0.1578 0.9473 0.046 Uiso 1 1 calc R . .
C21 C 0.4433(2) 0.3604(2) 0.8098(2) 0.0313(7) Uani 1 1 d . A .
H21A H 0.5059 0.3771 0.8180 0.047 Uiso 1 1 calc R . .
H21B H 0.4097 0.4246 0.8073 0.047 Uiso 1 1 calc R . .
H21C H 0.4120 0.3219 0.7540 0.047 Uiso 1 1 calc R . .
C22 C 0.4897(2) 0.3551(2) 0.9758(2) 0.0331(7) Uani 1 1 d . A .
H22A H 0.5512 0.3786 0.9853 0.050 Uiso 1 1 calc R . .
H22B H 0.4941 0.3104 1.0254 0.050 Uiso 1 1 calc R . .
H22C H 0.4512 0.4152 0.9726 0.050 Uiso 1 1 calc R . .

loop_
_atom_site_aniso_label
_atom_site_aniso_U_11
_atom_site_aniso_U_22
_atom_site_aniso_U_33
_atom_site_aniso_U_23
_atom_site_aniso_U_13
_atom_site_aniso_U_12
Ru1 0.01544(13) 0.01553(11) 0.01235(12) -0.00075(8) 0.00645(10) -0.00249(8)
Cl1 0.0408(5) 0.0309(4) 0.0376(4) -0.0009(3) 0.0261(4) -0.0042(3)
Si1 0.0190(4) 0.0155(3) 0.0204(4) -0.0003(3) 0.0122(3) 0.0000(3)
Si2 0.0261(4) 0.0165(4) 0.0145(4) 0.0009(3) 0.0101(4) 0.0021(3)
P1 0.0160(4) 0.0122(3) 0.0143(3) -0.0005(2) 0.0073(3) -0.0001(2)
P2 0.0174(4) 0.0123(3) 0.0173(3) -0.0012(3) 0.0063(3) -0.0001(3)
N1 0.0200(12) 0.0176(11) 0.0170(11) -0.0009(9) 0.0115(11) -0.0014(9)
N2 0.0248(19) 0.0159(12) 0.038(2) -0.0026(12) 0.0113(16) -0.0013(11)
O2 0.0248(19) 0.0159(12) 0.038(2) -0.0026(12) 0.0113(16) -0.0013(11)
C23 0.032(2) 0.0139(11) 0.0212(18) 0.0000(10) 0.0133(17) 0.0010(12)
N2D 0.032(2) 0.0139(11) 0.0212(18) 0.0000(10) 0.0133(17) 0.0010(12)
O2D 0.032(2) 0.0139(11) 0.0212(18) 0.0000(10) 0.0133(17) 0.0010(12)
C23D 0.0248(19) 0.0159(12) 0.038(2) -0.0026(12) 0.0113(16) -0.0013(11)
C1 0.0215(15) 0.0253(15) 0.0324(17) -0.0050(12) 0.0130(14) 0.0016(11)
C2 0.0303(17) 0.0252(15) 0.0302(16) 0.0021(12) 0.0195(15) -0.0039(12)
C3 0.0155(14) 0.0185(13) 0.0181(13) -0.0021(10) 0.0072(12) -0.0011(10)
C4 0.0231(15) 0.0170(13) 0.0183(14) 0.0032(10) 0.0096(13) 0.0050(11)
C5 0.0392(19) 0.0333(17) 0.0245(16) 0.0143(13) 0.0177(15) 0.0179(14)
C6 0.0424(19) 0.0155(14) 0.0411(19) 0.0011(12) 0.0247(17) 0.0020(13)
C7 0.0226(16) 0.0335(17) 0.0252(16) -0.0003(13) 0.0073(14) 0.0107(13)
C8 0.0224(15) 0.0218(14) 0.0140(13) -0.0006(10) 0.0066(13) 0.0045(11)
C9 0.0304(18) 0.0333(17) 0.0218(16) -0.0090(13) 0.0062(15) 0.0033(13)
C10 0.0277(16) 0.0319(16) 0.0201(15) 0.0076(12) 0.0094(14) 0.0084(13)
C11 0.0327(17) 0.0288(16) 0.0203(15) 0.0008(12) 0.0136(14) 0.0083(13)
C12 0.0376(18) 0.0237(15) 0.0231(15) 0.0045(12) 0.0117(15) 0.0028(13)
C13 0.0368(18) 0.0290(16) 0.0246(15) -0.0009(12) 0.0196(15) 0.0033(13)
C14 0.0225(15) 0.0182(13) 0.0146(13) 0.0008(10) 0.0029(13) 0.0021(11)
C15 0.0197(14) 0.0130(12) 0.0148(13) -0.0003(10) 0.0056(12) 0.0020(10)
C16 0.0319(17) 0.0182(13) 0.0203(15) 0.0024(11) 0.0092(14) -0.0031(12)
C17 0.0197(15) 0.0215(14) 0.0256(15) 0.0054(11) 0.0087(13) 0.0046(11)
C18 0.0321(17) 0.0164(13) 0.0222(15) -0.0026(11) 0.0097(14) 0.0019(12)
C19 0.0158(14) 0.0194(14) 0.0319(16) 0.0003(12) 0.0064(14) -0.0009(11)
C20 0.0211(16) 0.0241(15) 0.047(2) 0.0045(14) 0.0138(16) 0.0045(12)
C21 0.0224(16) 0.0264(16) 0.047(2) 0.0065(14) 0.0161(16) -0.0039(12)
C22 0.0210(16) 0.0235(16) 0.042(2) -0.0044(14) 0.0012(16) -0.0040(12)

loop_
_geom_bond_atom_site_label_1
_geom_bond_atom_site_label_2
_geom_bond_distance
_geom_bond_site_symmetry_2
_geom_bond_publ_flag
Ru1 N2D 1.865(8) . ?
Ru1 N2 1.873(9) . ?
Ru1 C23D 2.050(11) . ?
Ru1 C23 2.090(10) . ?
Ru1 N1 2.112(2) . ?
Ru1 Cl1 2.4319(7) . ?
Ru1 P1 2.4808(7) . ?
Ru1 P2 2.4847(7) . ?
Si1 N1 1.708(2) . ?
Si1 C2 1.879(3) . ?
Si1 C1 1.886(3) . ?
Si1 C3 1.900(3) . ?
Si2 N1 1.714(2) . ?
Si2 C12 1.873(3) . ?
Si2 C13 1.879(3) . ?
Si2 C14 1.900(3) . ?
P1 C3 1.831(3) . ?
P1 C4 1.895(3) . ?
P1 C8 1.903(3) . ?
P2 C14 1.822(3) . ?
P2 C15 1.892(3) . ?
P2 C19 1.907(3) . ?
N2 O2 1.126(10) . ?
C23 H23A 0.9800 . ?
C23 H23B 0.9800 . ?
C23 H23C 0.9800 . ?
N2D O2D 1.126(9) . ?
C23D H23D 0.9800 . ?
C23D H23E 0.9800 . ?
C23D H23F 0.9800 . ?
C1 H1A 0.9800 . ?
C1 H1B 0.9800 . ?
C1 H1C 0.9800 . ?
C2 H2A 0.9800 . ?
C2 H2B 0.9800 . ?
C2 H2C 0.9800 . ?
C3 H3A 0.9900 . ?
C3 H3B 0.9900 . ?
C4 C6 1.529(4) . ?
C4 C5 1.546(4) . ?
C4 C7 1.548(4) . ?
C5 H5A 0.9800 . ?
C5 H5B 0.9800 . ?
C5 H5C 0.9800 . ?
C6 H6A 0.9800 . ?
C6 H6B 0.9800 . ?
C6 H6C 0.9800 . ?
C7 H7A 0.9800 . ?
C7 H7B 0.9800 . ?
C7 H7C 0.9800 . ?
C8 C11 1.530(4) . ?
C8 C10 1.532(4) . ?
C8 C9 1.541(4) . ?
C9 H9A 0.9800 . ?
C9 H9B 0.9800 . ?
C9 H9C 0.9800 . ?
C10 H10A 0.9800 . ?
C10 H10B 0.9800 . ?
C10 H10C 0.9800 . ?
C11 H11A 0.9800 . ?
C11 H11B 0.9800 . ?
C11 H11C 0.9800 . ?
C12 H12A 0.9800 . ?
C12 H12B 0.9800 . ?
C12 H12C 0.9800 . ?
C13 H13A 0.9800 . ?
C13 H13B 0.9800 . ?
C13 H13C 0.9800 . ?
C14 H14A 0.9900 . ?
C14 H14B 0.9900 . ?
C15 C18 1.532(4) . ?
C15 C17 1.541(4) . ?
C15 C16 1.545(4) . ?
C16 H16A 0.9800 . ?
C16 H16B 0.9800 . ?
C16 H16C 0.9800 . ?
C17 H17A 0.9800 . ?
C17 H17B 0.9800 . ?
C17 H17C 0.9800 . ?
C18 H18A 0.9800 . ?
C18 H18B 0.9800 . ?
C18 H18C 0.9800 . ?
C19 C21 1.530(4) . ?
C19 C22 1.533(4) . ?
C19 C20 1.544(4) . ?
C20 H20A 0.9800 . ?
C20 H20B 0.9800 . ?
C20 H20C 0.9800 . ?
C21 H21A 0.9800 . ?
C21 H21B 0.9800 . ?
C21 H21C 0.9800 . ?
C22 H22A 0.9800 . ?
C22 H22B 0.9800 . ?
C22 H22C 0.9800 . ?
